data_2226193
loop_
_publ_author_name
'Paul, Anju'
'Punnoose, Sherin Susan'
'Mary, N. L.'
'Narasimhaswamy, T.'
'Ramkumar, V.'

_publ_section_title
;
 (<i>N</i>^1^<i>E</i>,<i>N</i>^2^<i>E</i>)-<i>N</i>^1^,<i>N</i>^2^-Bis(4-hexyloxy-3-methoxybenzylidene)ethane-1,2-diamine
;
_journal_coeditor_code JH2151
_journal_issue 6
_journal_name_full 'Acta Crystallographica Section E'
_journal_page_first o1377
_journal_paper_doi 10.1107/S1600536810017125
_journal_volume 66
_journal_year 2010
_chemical_formula_iupac 'C30 H44 N2 O4'
_chemical_formula_moiety 'C30 H44 N2 O4'
_chemical_formula_sum 'C30 H44 N2 O4'
_chemical_formula_weight 496.67
_chemical_name_systematic
;
(<i>N</i>^1^<i>E</i>,<i>N</i>^2^<i>E</i>)-<i>N</i>^1^,<i>N</i>^2^-Bis(4-
hexyloxy-3-methoxybenzylidene)ethane-1,2-diamine
;
_space_group_IT_number 2
_symmetry_cell_setting triclinic
_symmetry_space_group_name_Hall '-P 1'
_symmetry_space_group_name_H-M 'P -1'
_atom_sites_solution_hydrogens geom
_atom_sites_solution_primary direct
_atom_sites_solution_secondary difmap
_audit_creation_method SHELXL-97
_cell_angle_alpha 84.667(6)
_cell_angle_beta 84.659(6)
_cell_angle_gamma 89.045(6)
_cell_formula_units_Z 1
_cell_length_a 5.3025(6)
_cell_length_b 10.3777(14)
_cell_length_c 13.0463(17)
_cell_measurement_reflns_used 2606
_cell_measurement_temperature 298(2)
_cell_measurement_theta_max 24.75
_cell_measurement_theta_min 2.47
_cell_volume 711.67(16)
_computing_cell_refinement 'APEX2 and SAINT (Bruker, 2004)'
_computing_data_collection 'APEX2 (Bruker, 2004)'
_computing_data_reduction 'SAINT and XPREP (Bruker, 2004)'
_computing_molecular_graphics 'ORTEP-3 (Farrugia, 1997) '
_computing_publication_material 'SHELXL97 (Sheldrick, 2008)'
_computing_structure_refinement 'SHELXL97 (Sheldrick, 2008)'
_computing_structure_solution 'SHELXS97 (Sheldrick, 2008)'
_diffrn_ambient_temperature 298(2)
_diffrn_measured_fraction_theta_full 0.957
_diffrn_measured_fraction_theta_max 0.917
_diffrn_measurement_device_type 'Bruker APEXII CCD area-detector'
_diffrn_measurement_method 'phi and omega scans'
_diffrn_radiation_monochromator graphite
_diffrn_radiation_source 'fine-focus sealed tube'
_diffrn_radiation_type MoK\a
_diffrn_radiation_wavelength 0.71073
_diffrn_reflns_av_R_equivalents 0.0233
_diffrn_reflns_av_sigmaI/netI 0.0321
_diffrn_reflns_limit_h_max 5
_diffrn_reflns_limit_h_min -7
_diffrn_reflns_limit_k_max 13
_diffrn_reflns_limit_k_min -13
_diffrn_reflns_limit_l_max 17
_diffrn_reflns_limit_l_min -17
_diffrn_reflns_number 9758
_diffrn_reflns_theta_full 25.00
_diffrn_reflns_theta_max 28.32
_diffrn_reflns_theta_min 1.97
_exptl_absorpt_coefficient_mu 0.076
_exptl_absorpt_correction_T_max 0.9924
_exptl_absorpt_correction_T_min 0.9666
_exptl_absorpt_correction_type multi-scan
_exptl_absorpt_process_details '(SADABS; Bruker, 2004)'
_exptl_crystal_colour colourless
_exptl_crystal_density_diffrn 1.159
_exptl_crystal_density_method 'not measured'
_exptl_crystal_description rectangular
_exptl_crystal_F_000 270
_exptl_crystal_size_max 0.45
_exptl_crystal_size_mid 0.22
_exptl_crystal_size_min 0.10
_refine_diff_density_max 0.217
_refine_diff_density_min -0.231
_refine_ls_extinction_method none
_refine_ls_goodness_of_fit_ref 1.034
_refine_ls_hydrogen_treatment constr
_refine_ls_matrix_type full
_refine_ls_number_parameters 165
_refine_ls_number_reflns 3249
_refine_ls_number_restraints 0
_refine_ls_restrained_S_all 1.034
_refine_ls_R_factor_all 0.0970
_refine_ls_R_factor_gt 0.0530
_refine_ls_shift/su_max 0.000
_refine_ls_shift/su_mean 0.000
_refine_ls_structure_factor_coef Fsqd
_refine_ls_weighting_details 'calc w=1/[\s^2^(Fo^2^)+(0.0813P)^2^+0.0648P] where P=(Fo^2^+2Fc^2^)/3'
_refine_ls_weighting_scheme calc
_refine_ls_wR_factor_gt 0.1413
_refine_ls_wR_factor_ref 0.1669
_reflns_number_gt 1873
_reflns_number_total 3249
_reflns_threshold_expression I>2sigma(I)
_cod_data_source_file jh2151.cif
_cod_data_source_block I
_cod_depositor_comments
;
The following automatic conversions were performed:
'_symmetry_cell_setting' value 'Triclinic' changed to 'triclinic'
according to '/home/saulius/struct/CIF-dictionaries/cif_core.dic'
dictionary named 'cif_core.dic' version 2.4.1 from 2010-06-29.

Automatic conversion script
Id: cif_fix_enum 1527 2010-12-29 10:47:43Z saulius 
;
_cod_database_code 2226193
_cod_database_fobs_code 2226193

loop_
_symmetry_equiv_pos_as_xyz
'x, y, z'
'-x, -y, -z'

loop_
_atom_site_type_symbol
_atom_site_label
_atom_site_fract_x
_atom_site_fract_y
_atom_site_fract_z
_atom_site_U_iso_or_equiv
_atom_site_adp_type
_atom_site_calc_flag
_atom_site_refinement_flags
_atom_site_occupancy
_atom_site_disorder_assembly
_atom_site_disorder_group
C C1 1.3152(4) 0.4143(2) 0.8601(2) 0.0941(7) Uani d . 1 . .
H H1A 1.4109 0.4622 0.9025 0.141 Uiso calc R 1 . .
H H1B 1.4280 0.3615 0.8196 0.141 Uiso calc R 1 . .
H H1C 1.1958 0.3602 0.9034 0.141 Uiso calc R 1 . .
C C2 1.1755(4) 0.50694(19) 0.78939(16) 0.0719(6) Uani d . 1 . .
H H2A 1.2985 0.5568 0.7428 0.086 Uiso calc R 1 . .
H H2B 1.0780 0.4574 0.7477 0.086 Uiso calc R 1 . .
C C3 0.9998(3) 0.59913(17) 0.84379(14) 0.0583(5) Uani d . 1 . .
H H3A 1.0965 0.6484 0.8860 0.070 Uiso calc R 1 . .
H H3B 0.8748 0.5497 0.8896 0.070 Uiso calc R 1 . .
C C4 0.8650(3) 0.69171(18) 0.77122(14) 0.0581(5) Uani d . 1 . .
H H4A 0.7761 0.6418 0.7268 0.070 Uiso calc R 1 . .
H H4B 0.9911 0.7430 0.7274 0.070 Uiso calc R 1 . .
C C5 0.6765(3) 0.78325(16) 0.82227(13) 0.0521(4) Uani d . 1 . .
H H5A 0.5492 0.7336 0.8667 0.063 Uiso calc R 1 . .
H H5B 0.7635 0.8366 0.8648 0.063 Uiso calc R 1 . .
C C6 0.5513(3) 0.86768(16) 0.74259(13) 0.0515(4) Uani d . 1 . .
H H6A 0.6769 0.9218 0.7011 0.062 Uiso calc R 1 . .
H H6B 0.4736 0.8144 0.6971 0.062 Uiso calc R 1 . .
C C7 0.2265(3) 1.02721(15) 0.72825(12) 0.0446(4) Uani d . 1 . .
C C8 0.2641(3) 1.03991(17) 0.62159(12) 0.0555(5) Uani d . 1 . .
H H8 0.3923 0.9928 0.5882 0.067 Uiso calc R 1 . .
C C9 0.1123(3) 1.12212(18) 0.56439(13) 0.0591(5) Uani d . 1 . .
H H9 0.1388 1.1290 0.4926 0.071 Uiso calc R 1 . .
C C10 -0.0761(3) 1.19360(15) 0.61098(12) 0.0487(4) Uani d . 1 . .
C C11 -0.1152(3) 1.18130(15) 0.71918(12) 0.0494(4) Uani d . 1 . .
H H11 -0.2432 1.2293 0.7520 0.059 Uiso calc R 1 . .
C C12 0.0324(3) 1.09964(14) 0.77722(11) 0.0447(4) Uani d . 1 . .
C C13 -0.2366(4) 1.27834(18) 0.54763(14) 0.0602(5) Uani d . 1 . .
H H13 -0.2200 1.2727 0.4766 0.072 Uiso calc R 1 . .
C C14 -0.5432(4) 1.43145(18) 0.50776(15) 0.0694(6) Uani d . 1 . .
H H14A -0.7211 1.4286 0.5331 0.083 Uiso calc R 1 . .
H H14B -0.5236 1.3933 0.4424 0.083 Uiso calc R 1 . .
C C15 -0.2111(4) 1.13500(19) 0.93525(13) 0.0670(5) Uani d . 1 . .
H H15A -0.1983 1.2276 0.9260 0.101 Uiso calc R 1 . .
H H15B -0.2181 1.1066 1.0076 0.101 Uiso calc R 1 . .
H H15C -0.3621 1.1088 0.9078 0.101 Uiso calc R 1 . .
N N1 -0.3933(3) 1.35719(15) 0.58257(12) 0.0671(5) Uani d . 1 . .
O O1 0.3626(2) 0.94721(10) 0.79130(8) 0.0519(3) Uani d . 1 . .
O O2 0.0049(2) 1.07846(12) 0.88225(8) 0.0605(4) Uani d . 1 . .

loop_
_atom_site_aniso_label
_atom_site_aniso_U_11
_atom_site_aniso_U_22
_atom_site_aniso_U_33
_atom_site_aniso_U_12
_atom_site_aniso_U_13
_atom_site_aniso_U_23
C1 0.0811(16) 0.0828(16) 0.1147(19) 0.0396(13) -0.0043(14) -0.0015(14)
C2 0.0653(12) 0.0674(12) 0.0814(13) 0.0241(10) 0.0002(10) -0.0095(10)
C3 0.0479(10) 0.0593(11) 0.0672(11) 0.0142(8) -0.0050(8) -0.0067(9)
C4 0.0467(10) 0.0634(11) 0.0629(11) 0.0134(9) -0.0027(8) -0.0038(9)
C5 0.0451(9) 0.0534(10) 0.0577(10) 0.0132(8) -0.0068(7) -0.0043(8)
C6 0.0430(9) 0.0546(10) 0.0564(10) 0.0115(8) -0.0023(7) -0.0076(8)
C7 0.0454(9) 0.0438(9) 0.0441(9) 0.0079(7) -0.0086(7) 0.0017(7)
C8 0.0561(10) 0.0636(11) 0.0444(9) 0.0144(9) 0.0013(8) -0.0004(8)
C9 0.0700(12) 0.0654(11) 0.0395(9) 0.0083(10) -0.0055(8) 0.0058(8)
C10 0.0595(11) 0.0427(9) 0.0442(9) 0.0042(8) -0.0163(7) 0.0047(7)
C11 0.0590(10) 0.0427(9) 0.0472(9) 0.0153(8) -0.0132(8) -0.0016(7)
C12 0.0539(10) 0.0414(8) 0.0388(8) 0.0091(8) -0.0094(7) -0.0007(6)
C13 0.0760(13) 0.0563(11) 0.0489(10) 0.0035(10) -0.0167(9) 0.0026(8)
C14 0.0782(14) 0.0599(11) 0.0704(12) 0.0094(10) -0.0297(10) 0.0136(9)
C15 0.0789(13) 0.0752(13) 0.0447(9) 0.0331(10) -0.0010(9) -0.0037(8)
N1 0.0792(11) 0.0629(10) 0.0585(9) 0.0163(9) -0.0208(8) 0.0088(8)
O1 0.0519(7) 0.0569(7) 0.0461(6) 0.0233(6) -0.0072(5) -0.0009(5)
O2 0.0727(8) 0.0701(8) 0.0373(6) 0.0373(6) -0.0073(5) -0.0017(5)

loop_
_atom_type_symbol
_atom_type_description
_atom_type_scat_dispersion_real
_atom_type_scat_dispersion_imag
_atom_type_scat_source
C C 0.0033 0.0016 'International Tables Vol C Tables 4.2.6.8 and 6.1.1.4'
H H 0.0000 0.0000 'International Tables Vol C Tables 4.2.6.8 and 6.1.1.4'
N N 0.0061 0.0033 'International Tables Vol C Tables 4.2.6.8 and 6.1.1.4'
O O 0.0106 0.0060 'International Tables Vol C Tables 4.2.6.8 and 6.1.1.4'

loop_
_geom_angle_atom_site_label_1
_geom_angle_atom_site_label_2
_geom_angle_atom_site_label_3
_geom_angle_site_symmetry_1
_geom_angle_site_symmetry_3
_geom_angle
_geom_angle_publ_flag
C2 C1 H1A . . 109.5 ?
C2 C1 H1B . . 109.5 ?
H1A C1 H1B . . 109.5 ?
C2 C1 H1C . . 109.5 ?
H1A C1 H1C . . 109.5 ?
H1B C1 H1C . . 109.5 ?
C3 C2 C1 . . 114.57(19) ?
C3 C2 H2A . . 108.6 ?
C1 C2 H2A . . 108.6 ?
C3 C2 H2B . . 108.6 ?
C1 C2 H2B . . 108.6 ?
H2A C2 H2B . . 107.6 ?
C2 C3 C4 . . 113.47(16) ?
C2 C3 H3A . . 108.9 ?
C4 C3 H3A . . 108.9 ?
C2 C3 H3B . . 108.9 ?
C4 C3 H3B . . 108.9 ?
H3A C3 H3B . . 107.7 ?
C3 C4 C5 . . 115.64(15) ?
C3 C4 H4A . . 108.4 ?
C5 C4 H4A . . 108.4 ?
C3 C4 H4B . . 108.4 ?
C5 C4 H4B . . 108.4 ?
H4A C4 H4B . . 107.4 ?
C6 C5 C4 . . 110.57(14) ?
C6 C5 H5A . . 109.5 ?
C4 C5 H5A . . 109.5 ?
C6 C5 H5B . . 109.5 ?
C4 C5 H5B . . 109.5 ?
H5A C5 H5B . . 108.1 ?
O1 C6 C5 . . 110.11(13) ?
O1 C6 H6A . . 109.6 ?
C5 C6 H6A . . 109.6 ?
O1 C6 H6B . . 109.6 ?
C5 C6 H6B . . 109.6 ?
H6A C6 H6B . . 108.2 ?
O1 C7 C8 . . 124.79(15) ?
O1 C7 C12 . . 116.27(13) ?
C8 C7 C12 . . 118.93(14) ?
C9 C8 C7 . . 120.33(16) ?
C9 C8 H8 . . 119.8 ?
C7 C8 H8 . . 119.8 ?
C10 C9 C8 . . 121.35(15) ?
C10 C9 H9 . . 119.3 ?
C8 C9 H9 . . 119.3 ?
C9 C10 C11 . . 118.64(15) ?
C9 C10 C13 . . 119.84(15) ?
C11 C10 C13 . . 121.51(16) ?
C12 C11 C10 . . 120.86(15) ?
C12 C11 H11 . . 119.6 ?
C10 C11 H11 . . 119.6 ?
O2 C12 C11 . . 125.23(14) ?
O2 C12 C7 . . 114.87(13) ?
C11 C12 C7 . . 119.88(14) ?
N1 C13 C10 . . 124.35(17) ?
N1 C13 H13 . . 117.8 ?
C10 C13 H13 . . 117.8 ?
N1 C14 C14 . 2_486 109.91(19) ?
N1 C14 H14A . . 109.7 ?
C14 C14 H14A 2_486 . 109.7 ?
N1 C14 H14B . . 109.7 ?
C14 C14 H14B 2_486 . 109.7 ?
H14A C14 H14B . . 108.2 ?
O2 C15 H15A . . 109.5 ?
O2 C15 H15B . . 109.5 ?
H15A C15 H15B . . 109.5 ?
O2 C15 H15C . . 109.5 ?
H15A C15 H15C . . 109.5 ?
H15B C15 H15C . . 109.5 ?
C13 N1 C14 . . 116.83(17) ?
C7 O1 C6 . . 116.96(12) ?
C12 O2 C15 . . 117.33(12) ?

loop_
_geom_bond_atom_site_label_1
_geom_bond_atom_site_label_2
_geom_bond_site_symmetry_2
_geom_bond_distance
_geom_bond_publ_flag
C1 C2 . 1.504(3) ?
C1 H1A . 0.9600 ?
C1 H1B . 0.9600 ?
C1 H1C . 0.9600 ?
C2 C3 . 1.503(2) ?
C2 H2A . 0.9700 ?
C2 H2B . 0.9700 ?
C3 C4 . 1.505(3) ?
C3 H3A . 0.9700 ?
C3 H3B . 0.9700 ?
C4 C5 . 1.519(2) ?
C4 H4A . 0.9700 ?
C4 H4B . 0.9700 ?
C5 C6 . 1.493(2) ?
C5 H5A . 0.9700 ?
C5 H5B . 0.9700 ?
C6 O1 . 1.4274(18) ?
C6 H6A . 0.9700 ?
C6 H6B . 0.9700 ?
C7 O1 . 1.3602(18) ?
C7 C8 . 1.382(2) ?
C7 C12 . 1.405(2) ?
C8 C9 . 1.380(2) ?
C8 H8 . 0.9300 ?
C9 C10 . 1.365(2) ?
C9 H9 . 0.9300 ?
C10 C11 . 1.402(2) ?
C10 C13 . 1.467(2) ?
C11 C12 . 1.369(2) ?
C11 H11 . 0.9300 ?
C12 O2 . 1.3620(18) ?
C13 N1 . 1.243(2) ?
C13 H13 . 0.9300 ?
C14 N1 . 1.470(2) ?
C14 C14 2_486 1.492(4) ?
C14 H14A . 0.9700 ?
C14 H14B . 0.9700 ?
C15 O2 . 1.428(2) ?
C15 H15A . 0.9600 ?
C15 H15B . 0.9600 ?
C15 H15C . 0.9600 ?

loop_
_geom_torsion_atom_site_label_1
_geom_torsion_atom_site_label_2
_geom_torsion_atom_site_label_3
_geom_torsion_atom_site_label_4
_geom_torsion_site_symmetry_1
_geom_torsion_site_symmetry_2
_geom_torsion_site_symmetry_3
_geom_torsion_site_symmetry_4
_geom_torsion
_geom_torsion_publ_flag
C1 C2 C3 C4 . . . . 179.30(18) ?
C2 C3 C4 C5 . . . . 177.47(15) ?
C3 C4 C5 C6 . . . . -178.66(15) ?
C4 C5 C6 O1 . . . . 176.14(13) ?
O1 C7 C8 C9 . . . . 178.75(15) ?
C12 C7 C8 C9 . . . . -0.2(3) ?
C7 C8 C9 C10 . . . . 0.6(3) ?
C8 C9 C10 C11 . . . . -0.6(3) ?
C8 C9 C10 C13 . . . . -178.96(16) ?
C9 C10 C11 C12 . . . . 0.1(2) ?
C13 C10 C11 C12 . . . . 178.52(15) ?
C10 C11 C12 O2 . . . . -178.15(15) ?
C10 C11 C12 C7 . . . . 0.2(2) ?
O1 C7 C12 O2 . . . . -0.7(2) ?
C8 C7 C12 O2 . . . . 178.37(15) ?
O1 C7 C12 C11 . . . . -179.24(14) ?
C8 C7 C12 C11 . . . . -0.2(2) ?
C9 C10 C13 N1 . . . . -171.75(17) ?
C11 C10 C13 N1 . . . . 9.9(3) ?
C10 C13 N1 C14 . . . . -178.23(15) ?
C14 C14 N1 C13 2_486 . . . -107.7(3) ?
C8 C7 O1 C6 . . . . -2.4(2) ?
C12 C7 O1 C6 . . . . 176.64(13) ?
C5 C6 O1 C7 . . . . -178.19(13) ?
C11 C12 O2 C15 . . . . 7.1(2) ?
C7 C12 O2 C15 . . . . -171.33(15) ?
